data_2100510
loop_
_publ_author_name
'Dinnebier, Robert'
'Sofina, Natalia'
'Hildebrandt, Lars'
'Jansen, Martin'

_publ_section_title
;
 Crystal structures of the trifluoromethyl sulfonates M(SO~3~CF~3~)~2~
 (M = Mg, Ca, Ba, Zn, Cu) from synchrotron X-ray powder diffraction data
;
_journal_coden_ASTM ASBSDK
_journal_coeditor_code SN5032
_journal_issue 3
_journal_name_full
;
 Acta Crystallographica, Section B: Structural Science
;
_journal_page_first 467
_journal_page_last 473
_journal_paper_doi 10.1107/s0108768106009517
_journal_volume 62
_journal_year 2006
_chemical_formula_sum 'C2 Ba F6 O6 S2'
_chemical_formula_weight 435.45
_space_group_IT_number 15
_symmetry_cell_setting monoclinic
_symmetry_space_group_name_Hall '-I 2ya'
_symmetry_space_group_name_H-M 'I 1 2/a 1'
_cell_angle_alpha 90.0
_cell_angle_beta 100.379(3)
_cell_angle_gamma 90.0
_cell_formula_units_Z 4
_cell_length_a 21.7505(10)
_cell_length_b 4.90797(11)
_cell_length_c 9.6949(3)
_cell_volume 1018.01(6)
_cod_data_source_file sn5032.cif
_cod_original_sg_symbol_H-M 'I 2/a'
_cod_database_code 2100510

loop_
_symmetry_equiv_pos_site_id
_symmetry_equiv_pos_as_xyz
1 +x,+y,+z
2 -x+1/2,+y,-z
-1 -x,-y,-z
-2 +x+1/2,-y,+z
101 +x+1/2,+y+1/2,+z+1/2
102 -x,+y+1/2,-z+1/2
-101 -x+1/2,-y+1/2,-z+1/2
-102 +x,-y+1/2,+z+1/2

loop_
_atom_site_aniso_label
_atom_site_aniso_U_11
_atom_site_aniso_U_22
_atom_site_aniso_U_33
_atom_site_aniso_U_12
_atom_site_aniso_U_13
_atom_site_aniso_U_23
BA1 0.119(3) 0.020(2) 0.041(3) 0.0 0.021(2) 0.0

loop_
_atom_site_type_symbol
_atom_site_label
_atom_site_fract_x
_atom_site_fract_y
_atom_site_fract_z
_atom_site_U_iso_or_equiv
_atom_site_thermal_displace_type
_atom_site_occupancy
Ba BA1 0.25 0.7186(6) 0.0 0.05907 Uani 1.0
S S2 0.15974(18) 0.2530(14) 0.1955(5) 0.063(3) Uiso 1.0
C C3 0.0790(2) 0.3524(15) 0.1390(8) 0.063(3) Uiso 1.0
O O4 0.1967(4) 0.4933(18) 0.2352(12) 0.063(3) Uiso 1.0
O O5 0.1631(5) 0.065(2) 0.3117(9) 0.063(3) Uiso 1.0
O O6 0.1812(5) 0.129(2) 0.0792(9) 0.078(3) Uiso 1.0
F F7 0.0591(4) 0.4688(19) 0.2446(10) 0.078(3) Uiso 1.0
F F8 0.0437(4) 0.1388(19) 0.0991(11) 0.078(3) Uiso 1.0
F F9 0.0758(4) 0.522(2) 0.0333(10) 0.078(3) Uiso 1.0

loop_
_atom_type_symbol
Ba
S
C
O
F

loop_
_geom_angle_atom_site_label_1
_geom_angle_atom_site_label_2
_geom_angle_atom_site_label_3
_geom_angle_site_symmetry_1
_geom_angle_site_symmetry_3
_geom_angle
BA1 BA1 S2 56507 56404 87.53(13)
BA1 BA1 S2 56507 55506 87.01(13)
BA1 BA1 O4 56507 . 111.99(18)
BA1 BA1 O4 56507 56404 111.65(19)
BA1 BA1 O4 56507 55506 62.77(18)
BA1 BA1 O4 56507 56507 62.69(18)
BA1 BA1 O5 56507 56404 65.9(2)
BA1 BA1 O5 56507 55506 107.6(2)
BA1 BA1 O6 56507 56501 41.8(2)
BA1 BA1 O6 56507 55507 133.5(2)
S2 BA1 S2 56404 55506 174.5(2)
S2 BA1 O4 56404 . 117.51(19)
S2 BA1 O4 56404 56404 26.3(2)
S2 BA1 O4 56404 55506 148.5(2)
S2 BA1 O4 56404 56507 63.45(18)
S2 BA1 O5 56404 56404 25.9(2)
S2 BA1 O5 56404 55506 159.1(2)
S2 BA1 O6 56404 56501 87.2(2)
S2 BA1 O6 56404 55507 92.7(2)
S2 BA1 O4 55506 . 64.78(19)
S2 BA1 O4 55506 56404 158.6(2)
S2 BA1 O4 55506 55506 26.4(2)
S2 BA1 O4 55506 56507 113.77(19)
S2 BA1 O5 55506 56404 149.4(2)
S2 BA1 O5 55506 55506 25.2(2)
S2 BA1 O6 55506 56501 88.7(2)
S2 BA1 O6 55506 55507 91.0(2)
O4 BA1 O4 . 56404 114.3(2)
O4 BA1 O4 . 55506 69.3(2)
O4 BA1 O4 . 56507 174.7(2)
O4 BA1 O5 . 56404 110.9(2)
O4 BA1 O5 . 55506 70.9(2)
O4 BA1 O6 . 56501 75.2(2)
O4 BA1 O6 . 55507 108.9(2)
O4 BA1 O4 56404 55506 174.4(2)
O4 BA1 O4 56404 56507 69.1(2)
O4 BA1 O5 56404 56404 52.0(2)
O4 BA1 O5 56404 55506 133.5(3)
O4 BA1 O6 56404 56501 112.1(2)
O4 BA1 O6 56404 55507 68.7(2)
O4 BA1 O4 55506 56507 107.1(2)
O4 BA1 O5 55506 56404 123.1(2)
O4 BA1 O5 55506 55506 51.2(2)
O4 BA1 O6 55506 56501 64.0(2)
O4 BA1 O6 55506 55507 114.8(2)
O4 BA1 O5 56507 56404 67.5(2)
O4 BA1 O5 56507 55506 110.1(2)
O4 BA1 O6 56507 56501 99.8(2)
O4 BA1 O6 56507 55507 76.0(2)
O5 BA1 O5 56404 55506 173.5(3)
O5 BA1 O6 56404 56501 61.7(2)
O5 BA1 O6 56404 55507 117.7(2)
O5 BA1 O6 55506 56501 113.7(2)
O5 BA1 O6 55506 55507 66.4(3)
O6 BA1 O6 56501 55507 175.2(3)
BA1 S2 BA1 56504 54506 5.45(7)
BA1 S2 C3 56504 . 131.3(3)
BA1 S2 O4 56504 . 60.3(4)
BA1 S2 O5 56504 . 51.8(4)
BA1 S2 O6 56504 . 120.4(4)
BA1 S2 C3 54506 . 133.2(3)
BA1 S2 O4 54506 . 65.3(4)
BA1 S2 O5 54506 . 47.2(4)
BA1 S2 O6 54506 . 117.7(4)
C3 S2 O4 . . 108.9(5)
C3 S2 O5 . . 108.5(5)
C3 S2 O6 . . 108.2(5)
O4 S2 O5 . . 111.5(6)
O4 S2 O6 . . 108.2(6)
O5 S2 O6 . . 111.3(7)
S2 C3 F7 . . 108.6(5)
S2 C3 F8 . . 110.9(6)
S2 C3 F9 . . 108.6(5)
F7 C3 F8 . . 108.6(7)
F7 C3 F9 . . 110.8(7)
F8 C3 F9 . . 109.3(7)
BA1 O4 BA1 . 56504 133.4(3)
BA1 O4 BA1 . 54506 134.2(3)
BA1 O4 BA1 . 56507 5.32(7)
BA1 O4 S2 . . 112.2(6)
BA1 O4 BA1 56504 54506 5.58(7)
BA1 O4 BA1 56504 56507 134.1(3)
BA1 O4 S2 56504 . 93.4(5)
BA1 O4 BA1 54506 56507 135.5(3)
BA1 O4 S2 54506 . 88.3(4)
BA1 O4 S2 56507 . 116.4(6)
BA1 O5 BA1 56504 54506 6.47(9)
BA1 O5 S2 56504 . 102.4(5)
BA1 O5 S2 54506 . 107.6(5)
BA1 O6 BA1 54501 55507 4.75(6)
BA1 O6 S2 54501 . 144.8(5)
BA1 O6 S2 55507 . 146.8(5)

loop_
_geom_bond_atom_site_label_1
_geom_bond_atom_site_label_2
_geom_bond_site_symmetry_2
_geom_bond_distance
BA1 BA1 56507 0.308(4)
BA1 S2 56404 3.240(4)
BA1 S2 55506 3.242(4)
BA1 O4 . 2.953(11)
BA1 O4 56404 2.818(10)
BA1 O4 55506 2.946(10)
BA1 O4 56507 3.081(11)
BA1 O5 56404 2.606(9)
BA1 O5 55506 2.496(9)
BA1 O6 56501 2.702(10)
BA1 O6 55507 2.481(10)
S2 C3 . 1.810(6)
S2 O4 . 1.440(10)
S2 O5 . 1.448(10)
S2 O6 . 1.431(11)
C3 F7 . 1.312(12)
C3 F8 . 1.316(11)
C3 F9 . 1.312(12)

loop_
_geom_contact_atom_site_label_1
_geom_contact_atom_site_label_2
_geom_contact_distance
_geom_contact_site_symmetry_2
BA1 O6 3.408(10) .
S2 O4 3.327(9) 54506
S2 F7 2.553(10) .
S2 F8 2.590(9) .
S2 F9 2.552(9) .
C3 O4 2.654(9) .
C3 O5 2.652(11) .
C3 O6 2.635(12) .
C3 F7 3.441(11) 55502
C3 F9 3.533(9) 56503
O4 S2 3.327(9) 55506
O4 C3 2.654(9) .
O4 O4 3.353(12) 54506
O4 O4 3.353(12) 55506
O4 O5 2.387(13) .
O4 O5 3.025(13) 56501
O4 O5 3.183(14) 55506
O4 O6 2.327(13) .
O4 O6 3.457(13) 56501
O4 O6 3.002(12) 55506
O4 F7 3.013(12) .
O4 F9 2.985(12) .
O5 C3 2.652(11) .
O5 O4 3.025(13) 54501
O5 O4 2.387(13) .
O5 O4 3.183(14) 54506
O5 O6 2.378(13) .
O5 O6 2.724(12) 55504
O5 F7 2.990(13) .
O5 F8 3.032(12) .
O6 BA1 3.408(10) .
O6 C3 2.635(12) .
O6 O4 3.457(13) 54501
O6 O4 2.327(13) .
O6 O4 3.002(12) 54506
O6 O5 2.378(13) .
O6 O5 2.724(12) 55404
O6 F8 3.032(14) .
O6 F9 2.968(13) .
F7 S2 2.553(10) .
F7 C3 3.441(11) 55502
F7 O4 3.013(12) .
F7 O5 2.990(13) .
F7 F7 2.592(12) 55502
F7 F8 2.134(13) .
F7 F8 3.570(13) 56501
F7 F8 3.338(13) 55502
F7 F9 2.160(14) .
F7 F9 2.757(13) 56504
F8 S2 2.590(9) .
F8 O5 3.032(12) .
F8 O6 3.032(14) .
F8 F7 3.570(13) 54501
F8 F7 2.134(13) .
F8 F7 3.338(13) 55502
F8 F8 2.801(12) 55503
F8 F9 3.197(13) 54501
F8 F9 2.143(13) .
F8 F9 3.158(12) 56503
F9 S2 2.552(9) .
F9 C3 3.533(9) 56503
F9 O4 2.985(12) .
F9 O6 2.968(13) .
F9 F7 2.160(14) .
F9 F7 2.757(13) 56404
F9 F8 2.143(13) .
F9 F8 3.197(13) 56501
F9 F8 3.158(12) 56503
F9 F9 3.251(12) 56503

loop_
_geom_torsion_atom_site_label_1
_geom_torsion_atom_site_label_2
_geom_torsion_atom_site_label_3
_geom_torsion_atom_site_label_4
_geom_torsion_site_symmetry_1
_geom_torsion_site_symmetry_3
_geom_torsion_site_symmetry_4
_geom_torsion
BA1 BA1 S2 C3 56507 56404 56404 -113.4
BA1 BA1 S2 O4 56507 56404 56404 156.9
BA1 BA1 S2 O5 56507 56404 56404 -32.2
BA1 BA1 S2 O6 56507 56404 56404 62.1
S2 BA1 BA1 O4 56404 56507 56507 -61.2
S2 BA1 BA1 O4 56404 56507 56404 -10.8
S2 BA1 BA1 O4 56404 56507 55506 169.2
S2 BA1 BA1 O4 56404 56507 . 118.8
S2 BA1 BA1 O5 56404 56507 56404 14.8
S2 BA1 BA1 O5 56404 56507 55506 -165.2
S2 BA1 BA1 O6 56404 56507 56501 88.6
S2 BA1 BA1 O6 56404 56507 55507 -91.4
BA1 BA1 S2 C3 56507 55506 55506 -71.2
BA1 BA1 S2 O4 56507 55506 55506 22.1
BA1 BA1 S2 O5 56507 55506 55506 -145.2
BA1 BA1 S2 O6 56507 55506 55506 120.6
S2 BA1 BA1 O4 55506 56507 56507 118.8
S2 BA1 BA1 O4 55506 56507 56404 169.2
S2 BA1 BA1 O4 55506 56507 55506 -10.8
S2 BA1 BA1 O4 55506 56507 . -61.2
S2 BA1 BA1 O5 55506 56507 56404 -165.2
S2 BA1 BA1 O5 55506 56507 55506 14.8
S2 BA1 BA1 O6 55506 56507 56501 -91.4
S2 BA1 BA1 O6 55506 56507 55507 88.6
BA1 BA1 O4 BA1 56507 . 56504 -99.5
BA1 BA1 O4 BA1 56507 . 54506 -107.2
BA1 BA1 O4 S2 56507 . . 142.1
O4 BA1 BA1 S2 . 56507 56404 -118.8
O4 BA1 BA1 S2 . 56507 55506 61.2
O4 BA1 BA1 O4 . 56507 56404 -129.6
O4 BA1 BA1 O4 . 56507 55506 50.4
O4 BA1 BA1 O5 . 56507 56404 -104.0
O4 BA1 BA1 O5 . 56507 55506 76.0
O4 BA1 BA1 O6 . 56507 56501 -30.2
O4 BA1 BA1 O6 . 56507 55507 149.8
BA1 BA1 O4 BA1 56507 56404 56404 100.3
BA1 BA1 O4 S2 56507 56404 56404 -25.0
O4 BA1 BA1 O4 56404 56507 56507 -50.4
O4 BA1 BA1 S2 56404 56507 56404 10.8
O4 BA1 BA1 S2 56404 56507 55506 -169.2
O4 BA1 BA1 O4 56404 56507 . 129.6
O4 BA1 BA1 O5 56404 56507 56404 25.6
O4 BA1 BA1 O5 56404 56507 55506 -154.4
O4 BA1 BA1 O6 56404 56507 56501 99.4
O4 BA1 BA1 O6 56404 56507 55507 -80.6
BA1 BA1 O4 BA1 56507 55506 55506 85.0
BA1 BA1 O4 S2 56507 55506 55506 -155.0
O4 BA1 BA1 O4 55506 56507 56507 129.6
O4 BA1 BA1 S2 55506 56507 56404 -169.2
O4 BA1 BA1 S2 55506 56507 55506 10.8
O4 BA1 BA1 O4 55506 56507 . -50.4
O4 BA1 BA1 O5 55506 56507 56404 -154.4
O4 BA1 BA1 O5 55506 56507 55506 25.6
O4 BA1 BA1 O6 55506 56507 56501 -80.6
O4 BA1 BA1 O6 55506 56507 55507 99.4
BA1 BA1 O4 S2 56507 56507 56507 39.4
O4 BA1 BA1 S2 56507 56507 56404 61.2
O4 BA1 BA1 S2 56507 56507 55506 -118.8
O4 BA1 BA1 O4 56507 56507 56404 50.4
O4 BA1 BA1 O4 56507 56507 55506 -129.6
O4 BA1 BA1 O5 56507 56507 56404 76.0
O4 BA1 BA1 O5 56507 56507 55506 -104.0
O4 BA1 BA1 O6 56507 56507 56501 149.8
O4 BA1 BA1 O6 56507 56507 55507 -30.2
BA1 BA1 O5 S2 56507 56404 56404 144.3
O5 BA1 BA1 O4 56404 56507 56507 -76.0
O5 BA1 BA1 S2 56404 56507 56404 -14.8
O5 BA1 BA1 S2 56404 56507 55506 165.2
O5 BA1 BA1 O4 56404 56507 56404 -25.6
O5 BA1 BA1 O4 56404 56507 55506 154.4
O5 BA1 BA1 O4 56404 56507 . 104.0
O5 BA1 BA1 O6 56404 56507 56501 73.8
O5 BA1 BA1 O6 56404 56507 55507 -106.2
BA1 BA1 O5 S2 56507 55506 55506 36.7
O5 BA1 BA1 O4 55506 56507 56507 104.0
O5 BA1 BA1 S2 55506 56507 56404 165.2
O5 BA1 BA1 S2 55506 56507 55506 -14.8
O5 BA1 BA1 O4 55506 56507 56404 154.4
O5 BA1 BA1 O4 55506 56507 55506 -25.6
O5 BA1 BA1 O4 55506 56507 . -76.0
O5 BA1 BA1 O6 55506 56507 56501 -106.2
O5 BA1 BA1 O6 55506 56507 55507 73.8
BA1 BA1 O6 S2 56507 56501 56501 -118.5
O6 BA1 BA1 O4 56501 56507 56507 -149.8
O6 BA1 BA1 S2 56501 56507 56404 -88.6
O6 BA1 BA1 S2 56501 56507 55506 91.4
O6 BA1 BA1 O4 56501 56507 56404 -99.4
O6 BA1 BA1 O4 56501 56507 55506 80.6
O6 BA1 BA1 O4 56501 56507 . 30.2
O6 BA1 BA1 O5 56501 56507 56404 -73.8
O6 BA1 BA1 O5 56501 56507 55506 106.2
BA1 BA1 O6 S2 56507 55507 55507 -67.8
O6 BA1 BA1 O4 55507 56507 56507 30.2
O6 BA1 BA1 S2 55507 56507 56404 91.4
O6 BA1 BA1 S2 55507 56507 55506 -88.6
O6 BA1 BA1 O4 55507 56507 56404 80.6
O6 BA1 BA1 O4 55507 56507 55506 -99.4
O6 BA1 BA1 O4 55507 56507 . -149.8
O6 BA1 BA1 O5 55507 56507 56404 106.2
O6 BA1 BA1 O5 55507 56507 55506 -73.8
S2 BA1 S2 C3 56404 55506 55506 -71.2
S2 BA1 S2 O4 56404 55506 55506 22.1
S2 BA1 S2 O5 56404 55506 55506 -145.2
S2 BA1 S2 O6 56404 55506 55506 120.6
S2 BA1 S2 C3 55506 56404 56404 -113.4
S2 BA1 S2 O4 55506 56404 56404 156.9
S2 BA1 S2 O5 55506 56404 56404 -32.2
S2 BA1 S2 O6 55506 56404 56404 62.1
S2 BA1 O4 BA1 56404 . 56504 161.4
S2 BA1 O4 BA1 56404 . 54506 153.7
S2 BA1 O4 BA1 56404 . 56507 -99.1
S2 BA1 O4 S2 56404 . . 43.0
O4 BA1 S2 C3 . 56404 56404 0.2
O4 BA1 S2 O4 . 56404 56404 -89.6
O4 BA1 S2 O5 . 56404 56404 81.4
O4 BA1 S2 O6 . 56404 56404 175.7
S2 BA1 O4 BA1 56404 56404 56507 25.0
S2 BA1 O4 BA1 56404 56404 56404 125.3
O4 BA1 S2 C3 56404 56404 56404 89.8
O4 BA1 S2 O5 56404 56404 56404 170.9
O4 BA1 S2 O6 56404 56404 56404 -94.8
S2 BA1 O4 BA1 56404 55506 56507 -21.0
S2 BA1 O4 BA1 56404 55506 55506 64.0
S2 BA1 O4 S2 56404 55506 55506 -176.1
O4 BA1 S2 C3 55506 56404 56404 -94.7
O4 BA1 S2 O4 55506 56404 56404 175.5
O4 BA1 S2 O5 55506 56404 56404 -13.6
O4 BA1 S2 O6 55506 56404 56404 80.7
S2 BA1 O4 BA1 56404 56507 56507 101.8
S2 BA1 O4 S2 56404 56507 56507 141.2
O4 BA1 S2 C3 56507 56404 56404 -173.9
O4 BA1 S2 O4 56507 56404 56404 96.3
O4 BA1 S2 O5 56507 56404 56404 -92.8
O4 BA1 S2 O6 56507 56404 56404 1.6
O5 BA1 S2 C3 56404 56404 56404 -81.2
O5 BA1 S2 O4 56404 56404 56404 -170.9
O5 BA1 S2 O6 56404 56404 56404 94.3
S2 BA1 O5 S2 56404 55506 55506 171.3
O5 BA1 S2 C3 55506 56404 56404 109.5
O5 BA1 S2 O4 55506 56404 56404 19.7
O5 BA1 S2 O5 55506 56404 56404 -169.4
O5 BA1 S2 O6 55506 56404 56404 -75.1
S2 BA1 O6 S2 56404 56501 56501 152.0
O6 BA1 S2 C3 56501 56404 56404 -71.5
O6 BA1 S2 O4 56501 56404 56404 -161.3
O6 BA1 S2 O5 56501 56404 56404 9.6
O6 BA1 S2 O6 56501 56404 56404 103.9
S2 BA1 O6 S2 56404 55507 55507 21.4
O6 BA1 S2 C3 55507 56404 56404 113.2
O6 BA1 S2 O4 55507 56404 56404 23.5
O6 BA1 S2 O5 55507 56404 56404 -165.6
O6 BA1 S2 O6 55507 56404 56404 -71.3
S2 BA1 O4 BA1 55506 . 56504 -24.2
S2 BA1 O4 BA1 55506 . 54506 -31.8
S2 BA1 O4 BA1 55506 . 56507 75.4
S2 BA1 O4 S2 55506 . . -142.5
O4 BA1 S2 C3 . 55506 55506 172.7
O4 BA1 S2 O4 . 55506 55506 -94.0
O4 BA1 S2 O5 . 55506 55506 98.8
O4 BA1 S2 O6 . 55506 55506 4.5
S2 BA1 O4 BA1 55506 56404 56507 -149.1
S2 BA1 O4 BA1 55506 56404 56404 -48.8
S2 BA1 O4 S2 55506 56404 56404 -174.1
O4 BA1 S2 C3 56404 55506 55506 80.2
O4 BA1 S2 O4 56404 55506 55506 173.6
O4 BA1 S2 O5 56404 55506 55506 6.3
O4 BA1 S2 O6 56404 55506 55506 -88.0
S2 BA1 O4 BA1 55506 55506 56507 155.0
S2 BA1 O4 BA1 55506 55506 55506 -120.0
O4 BA1 S2 C3 55506 55506 55506 -93.3
O4 BA1 S2 O5 55506 55506 55506 -167.3
O4 BA1 S2 O6 55506 55506 55506 98.5
S2 BA1 O4 BA1 55506 56507 56507 -73.0
S2 BA1 O4 S2 55506 56507 56507 -33.6
O4 BA1 S2 C3 56507 55506 55506 -12.9
O4 BA1 S2 O4 56507 55506 55506 80.4
O4 BA1 S2 O5 56507 55506 55506 -86.9
O4 BA1 S2 O6 56507 55506 55506 178.9
S2 BA1 O5 S2 55506 56404 56404 174.3
O5 BA1 S2 C3 56404 55506 55506 -98.4
O5 BA1 S2 O4 56404 55506 55506 -5.1
O5 BA1 S2 O5 56404 55506 55506 -172.4
O5 BA1 S2 O6 56404 55506 55506 93.4
O5 BA1 S2 C3 55506 55506 55506 74.0
O5 BA1 S2 O4 55506 55506 55506 167.3
O5 BA1 S2 O6 55506 55506 55506 -94.2
S2 BA1 O6 S2 55506 56501 56501 -31.6
O6 BA1 S2 C3 56501 55506 55506 -113.0
O6 BA1 S2 O4 56501 55506 55506 -19.7
O6 BA1 S2 O5 56501 55506 55506 173.0
O6 BA1 S2 O6 56501 55506 55506 78.8
S2 BA1 O6 S2 55506 55507 55507 -154.6
O6 BA1 S2 C3 55507 55506 55506 62.2
O6 BA1 S2 O4 55507 55506 55506 155.5
O6 BA1 S2 O5 55507 55506 55506 -11.7
O6 BA1 S2 O6 55507 55506 55506 -106.0
O4 BA1 O4 BA1 . 56404 56507 128.4
O4 BA1 O4 BA1 . 56404 56404 -131.3
O4 BA1 O4 S2 . 56404 56404 103.4
O4 BA1 O4 BA1 56404 . 56504 132.3
O4 BA1 O4 BA1 56404 . 54506 124.6
O4 BA1 O4 BA1 56404 . 56507 -128.2
O4 BA1 O4 S2 56404 . . 13.9
O4 BA1 O4 BA1 . 55506 56507 -130.2
O4 BA1 O4 BA1 . 55506 55506 -45.2
O4 BA1 O4 S2 . 55506 55506 74.8
O4 BA1 O4 BA1 55506 . 56504 -52.4
O4 BA1 O4 BA1 55506 . 54506 -60.1
O4 BA1 O4 BA1 55506 . 56507 47.1
O4 BA1 O4 S2 55506 . . -170.8
O4 BA1 O4 S2 . 56507 56507 39.4
O4 BA1 O4 BA1 56507 . 56504 -99.5
O4 BA1 O4 BA1 56507 . 54506 -107.2
O4 BA1 O4 S2 56507 . . 142.1
O4 BA1 O5 S2 . 56404 56404 -110.1
O5 BA1 O4 BA1 56404 . 56504 -171.1
O5 BA1 O4 BA1 56404 . 54506 -178.8
O5 BA1 O4 BA1 56404 . 56507 -71.6
O5 BA1 O4 S2 56404 . . 70.5
O4 BA1 O5 S2 . 55506 55506 -71.1
O5 BA1 O4 BA1 55506 . 56504 2.3
O5 BA1 O4 BA1 55506 . 54506 -5.4
O5 BA1 O4 BA1 55506 . 56507 101.8
O5 BA1 O4 S2 55506 . . -116.1
O4 BA1 O6 S2 . 56501 56501 32.6
O6 BA1 O4 BA1 56501 . 56504 -119.8
O6 BA1 O4 BA1 56501 . 54506 -127.5
O6 BA1 O4 BA1 56501 . 56507 -20.3
O6 BA1 O4 S2 56501 . . 121.8
O4 BA1 O6 S2 . 55507 55507 141.8
O6 BA1 O4 BA1 55507 . 56504 57.7
O6 BA1 O4 BA1 55507 . 54506 50.1
O6 BA1 O4 BA1 55507 . 56507 157.3
O6 BA1 O4 S2 55507 . . -60.6
O4 BA1 O4 BA1 56404 55506 55506 85.0
O4 BA1 O4 S2 56404 55506 55506 -155.0
O4 BA1 O4 BA1 55506 56404 56404 100.3
O4 BA1 O4 S2 55506 56404 56404 -25.0
O4 BA1 O4 BA1 56404 56507 56507 129.9
O4 BA1 O4 S2 56404 56507 56507 169.3
O4 BA1 O4 BA1 56507 56404 56507 -47.1
O4 BA1 O4 BA1 56507 56404 56404 53.2
O4 BA1 O4 S2 56507 56404 56404 -72.1
O4 BA1 O5 S2 56404 56404 56404 -5.1
O5 BA1 O4 BA1 56404 56404 56507 30.0
O5 BA1 O4 BA1 56404 56404 56404 130.3
O5 BA1 O4 S2 56404 56404 56404 5.0
O4 BA1 O5 S2 56404 55506 55506 -176.8
O5 BA1 O4 BA1 55506 56404 56507 -145.5
O5 BA1 O4 BA1 55506 56404 56404 -45.1
O5 BA1 O4 S2 55506 56404 56404 -170.5
O4 BA1 O6 S2 56404 56501 56501 143.2
O6 BA1 O4 BA1 56501 56404 56507 45.2
O6 BA1 O4 BA1 56501 56404 56404 145.5
O6 BA1 O4 S2 56501 56404 56404 20.2
O4 BA1 O6 S2 56404 55507 55507 32.3
O6 BA1 O4 BA1 55507 56404 56507 -129.7
O6 BA1 O4 BA1 55507 56404 56404 -29.4
O6 BA1 O4 S2 55507 56404 56404 -154.7
O4 BA1 O4 BA1 55506 56507 56507 -45.8
O4 BA1 O4 S2 55506 56507 56507 -6.4
O4 BA1 O4 BA1 56507 55506 56507 45.8
O4 BA1 O4 BA1 56507 55506 55506 130.7
O4 BA1 O4 S2 56507 55506 55506 -109.3
O4 BA1 O5 S2 55506 56404 56404 171.6
O5 BA1 O4 BA1 56404 55506 56507 -28.1
O5 BA1 O4 BA1 56404 55506 55506 56.9
O5 BA1 O4 S2 56404 55506 55506 176.9
O4 BA1 O5 S2 55506 55506 55506 7.2
O5 BA1 O4 BA1 55506 55506 56507 148.1
O5 BA1 O4 BA1 55506 55506 55506 -126.9
O5 BA1 O4 S2 55506 55506 55506 -6.9
O4 BA1 O6 S2 55506 56501 56501 -41.2
O6 BA1 O4 BA1 56501 55506 56507 -47.0
O6 BA1 O4 BA1 56501 55506 55506 38.0
O6 BA1 O4 S2 56501 55506 55506 158.0
O4 BA1 O6 S2 55506 55507 55507 -142.9
O6 BA1 O4 BA1 55507 55506 56507 127.9
O6 BA1 O4 BA1 55507 55506 55506 -147.1
O6 BA1 O4 S2 55507 55506 55506 -27.2
O4 BA1 O5 S2 56507 56404 56404 75.3
O5 BA1 O4 BA1 56404 56507 56507 73.6
O5 BA1 O4 S2 56404 56507 56507 113.0
O4 BA1 O5 S2 56507 55506 55506 103.3
O5 BA1 O4 BA1 55506 56507 56507 -100.0
O5 BA1 O4 S2 55506 56507 56507 -60.6
O4 BA1 O6 S2 56507 56501 56501 -145.5
O6 BA1 O4 BA1 56501 56507 56507 19.9
O6 BA1 O4 S2 56501 56507 56507 59.3
O4 BA1 O6 S2 56507 55507 55507 -40.4
O6 BA1 O4 BA1 55507 56507 56507 -157.9
O6 BA1 O4 S2 55507 56507 56507 -118.5
O5 BA1 O5 S2 56404 55506 55506 36.7
O5 BA1 O5 S2 55506 56404 56404 144.3
O5 BA1 O6 S2 56404 56501 56501 156.8
O6 BA1 O5 S2 56501 56404 56404 -169.1
O5 BA1 O6 S2 56404 55507 55507 14.4
O6 BA1 O5 S2 55507 56404 56404 16.3
O5 BA1 O6 S2 55506 56501 56501 -28.3
O6 BA1 O5 S2 56501 55506 55506 -7.6
O5 BA1 O6 S2 55506 55507 55507 -160.1
O6 BA1 O5 S2 55507 55506 55506 167.2
O6 BA1 O6 S2 56501 55507 55507 -67.8
O6 BA1 O6 S2 55507 56501 56501 -118.5
BA1 S2 C3 F7 56504 . . 4.7
BA1 S2 C3 F8 56504 . . -114.6
BA1 S2 C3 F9 56504 . . 125.3
BA1 S2 O4 BA1 56504 . . 140.2
BA1 S2 O4 BA1 56504 . 54506 2.4
BA1 S2 O4 BA1 56504 . 56507 143.8
BA1 S2 O5 BA1 56504 . 54506 -4.0
BA1 S2 O6 BA1 56504 . 54501 37.0
BA1 S2 O6 BA1 56504 . 55507 29.3
BA1 S2 C3 F7 54506 . . 11.6
BA1 S2 C3 F8 54506 . . -107.7
BA1 S2 C3 F9 54506 . . 132.2
BA1 S2 O4 BA1 54506 . . 137.8
BA1 S2 O4 BA1 54506 . 56504 -2.4
BA1 S2 O4 BA1 54506 . 56507 141.5
BA1 S2 O5 BA1 54506 . 56504 4.0
BA1 S2 O6 BA1 54506 . 54501 31.5
BA1 S2 O6 BA1 54506 . 55507 23.9
C3 S2 O4 BA1 . . . -92.4
C3 S2 O4 BA1 . . 56504 127.4
C3 S2 O4 BA1 . . 54506 129.7
C3 S2 O4 BA1 . . 56507 -88.8
O4 S2 C3 F7 . . . -61.9(8)
O4 S2 C3 F8 . . . 178.8(8)
O4 S2 C3 F9 . . . 58.7(8)
C3 S2 O5 BA1 . . 56504 -128.5
C3 S2 O5 BA1 . . 54506 -132.4
O5 S2 C3 F7 . . . 59.7(8)
O5 S2 C3 F8 . . . -59.7(8)
O5 S2 C3 F9 . . . -179.8(5)
C3 S2 O6 BA1 . . 54501 -139.5
C3 S2 O6 BA1 . . 55507 -147.1
O6 S2 C3 F7 . . . -179.4(7)
O6 S2 C3 F8 . . . 61.3(9)
O6 S2 C3 F9 . . . -58.8(8)
O4 S2 O5 BA1 . . 56504 -8.5
O4 S2 O5 BA1 . . 54506 -12.4
O5 S2 O4 BA1 . . . 147.8
O5 S2 O4 BA1 . . 56504 7.7
O5 S2 O4 BA1 . . 54506 10.0
O5 S2 O4 BA1 . . 56507 151.5
O4 S2 O6 BA1 . . 54501 102.6
O4 S2 O6 BA1 . . 55507 95.0
O6 S2 O4 BA1 . . . 25.0
O6 S2 O4 BA1 . . 56504 -115.2
O6 S2 O4 BA1 . . 54506 -112.8
O6 S2 O4 BA1 . . 56507 28.7
O5 S2 O6 BA1 . . 54501 -20.3
O5 S2 O6 BA1 . . 55507 -27.9
O6 S2 O5 BA1 . . 56504 112.6
O6 S2 O5 BA1 . . 54506 108.6
